data_4325150
loop_
_publ_author_name
'Oliver Kluge'
'Katharina Grummt'
'Ralf Biedermann'
'Harald Krautscheid'

_publ_section_title
;
 Trialkylphosphine-Stabilized Copper(I) Phenylchalcogenolate Complexes -
 Crystal Structures and Copper-Chalcogenolate Bonding
;
_journal_name_full 'Inorganic Chemistry'
_journal_page_first 4742
_journal_page_last 4752
_journal_paper_doi 10.1021/ic102249g
_journal_volume 50
_journal_year 2011
_chemical_formula_moiety 'C69 H98 Cu7 P3 Se7'
_chemical_formula_sum 'C69 H98 Cu7 P3 Se7'
_chemical_formula_weight 2017.88
_chemical_name_common tris(triisopropylphosphino)-heptakis(copper-phenylselenolate)
_chemical_name_systematic
;
pentakis(\m~3~-phenylselenido)-bis(\m~2~-phenylselenido)
-tris(triisopropylphosphine)-hepta-copper
;
_space_group_IT_number 14
_symmetry_cell_setting monoclinic
_symmetry_Int_Tables_number 14
_symmetry_space_group_name_Hall '-P 2yn'
_symmetry_space_group_name_H-M 'P 1 21/n 1'
_atom_sites_solution_hydrogens geom
_atom_sites_solution_primary direct
_atom_sites_solution_secondary difmap
_audit_creation_method SHELXL-97
_cell_angle_alpha 90.00
_cell_angle_beta 90.499(4)
_cell_angle_gamma 90.00
_cell_formula_units_Z 4
_cell_length_a 16.8095(9)
_cell_length_b 21.8464(8)
_cell_length_c 21.4504(10)
_cell_measurement_reflns_used 34857
_cell_measurement_temperature 180(2)
_cell_measurement_theta_max 28.21
_cell_measurement_theta_min 1.81
_cell_volume 7876.9(6)
_computing_cell_refinement 'STOE X-AREA'
_computing_data_collection 'STOE X-AREA'
_computing_data_reduction 'STOE X-RED'
_computing_structure_refinement 'SHELXL-97 (Sheldrick, 1997)'
_computing_structure_solution SIR-92
_diffrn_ambient_temperature 180(2)
_diffrn_detector 'image plate (34 cm diameter / schwenk)'
_diffrn_detector_area_resol_mean 6.67
_diffrn_detector_type STOE
_diffrn_measured_fraction_theta_full 0.991
_diffrn_measured_fraction_theta_max 0.991
_diffrn_measurement_details ' 169 frames, detector distance = 110 mm'
_diffrn_measurement_device '2-circle goniometer'
_diffrn_measurement_device_type 'STOE IPDS 2T'
_diffrn_measurement_method 'rotation method'
_diffrn_radiation_collimation '0.5 mm diameter, multiple pinhole'
_diffrn_radiation_monochromator 'plane graphite'
_diffrn_radiation_polarisn_norm 0
_diffrn_radiation_type 'Mo K\a'
_diffrn_radiation_wavelength 0.71073
_diffrn_reflns_av_R_equivalents 0.0356
_diffrn_reflns_av_sigmaI/netI 0.0479
_diffrn_reflns_limit_h_max 20
_diffrn_reflns_limit_h_min -20
_diffrn_reflns_limit_k_max 26
_diffrn_reflns_limit_k_min -24
_diffrn_reflns_limit_l_max 26
_diffrn_reflns_limit_l_min -26
_diffrn_reflns_number 41499
_diffrn_reflns_theta_full 26.00
_diffrn_reflns_theta_max 26.00
_diffrn_reflns_theta_min 1.81
_diffrn_source 'sealed X-ray tube, 12 x 0.4 mm long-fine focus'
_diffrn_source_current 40
_diffrn_source_power 2.00
_diffrn_source_voltage 50
_exptl_absorpt_coefficient_mu 5.186
_exptl_absorpt_correction_T_max 0.4739
_exptl_absorpt_correction_T_min 0.2199
_exptl_absorpt_correction_type integration
_exptl_absorpt_process_details 'STOE X-RED'
_exptl_crystal_colour yellow
_exptl_crystal_density_diffrn 1.702
_exptl_crystal_description needle
_exptl_crystal_F_000 3992
_exptl_crystal_size_max 0.46
_exptl_crystal_size_mid 0.21
_exptl_crystal_size_min 0.16
_refine_diff_density_max 0.845
_refine_diff_density_min -0.520
_refine_diff_density_rms 0.075
_refine_ls_extinction_method none
_refine_ls_goodness_of_fit_ref 0.920
_refine_ls_hydrogen_treatment constr
_refine_ls_matrix_type full
_refine_ls_number_parameters 793
_refine_ls_number_reflns 15321
_refine_ls_number_restraints 0
_refine_ls_restrained_S_all 0.920
_refine_ls_R_factor_all 0.0569
_refine_ls_R_factor_gt 0.0312
_refine_ls_shift/su_max 0.002
_refine_ls_shift/su_mean 0.000
_refine_ls_structure_factor_coef Fsqd
_refine_ls_weighting_details 'calc w=1/[\s^2^(Fo^2^)+(0.0266P)^2^+0.0000P] where P=(Fo^2^+2Fc^2^)/3'
_refine_ls_weighting_scheme calc
_refine_ls_wR_factor_gt 0.0542
_refine_ls_wR_factor_ref 0.0589
_reflns_number_gt 10947
_reflns_number_total 15321
_reflns_threshold_expression >2sigma(I)
_cod_data_source_file ic102249g_si_002_11.cif
_cod_data_source_block 10
_cod_original_sg_symbol_H-M 'P 21/n'
_cod_database_code 4325150

loop_
_symmetry_equiv_pos_as_xyz
'x, y, z'
'-x+1/2, y+1/2, -z+1/2'
'-x, -y, -z'
'x-1/2, -y-1/2, z-1/2'

loop_
_atom_site_label
_atom_site_type_symbol
_atom_site_fract_x
_atom_site_fract_y
_atom_site_fract_z
_atom_site_U_iso_or_equiv
_atom_site_adp_type
_atom_site_occupancy
_atom_site_symmetry_multiplicity
_atom_site_calc_flag
_atom_site_refinement_flags
Cu1 Cu 0.89627(3) 0.49139(2) 0.26706(2) 0.03810(11) Uani 1 1 d .
Cu2 Cu 0.73900(3) 0.62454(2) 0.34287(2) 0.03373(10) Uani 1 1 d .
Cu3 Cu 0.68643(2) 0.58702(2) 0.227894(19) 0.03239(10) Uani 1 1 d .
Cu4 Cu 0.60458(3) 0.68534(2) 0.39861(2) 0.04072(12) Uani 1 1 d .
Cu5 Cu 0.76178(3) 0.70219(2) 0.23849(2) 0.03544(11) Uani 1 1 d .
Cu6 Cu 0.52813(3) 0.61452(3) 0.23879(2) 0.05070(14) Uani 1 1 d .
Cu7 Cu 0.84863(3) 0.60223(2) 0.25142(2) 0.03640(11) Uani 1 1 d .
Se1 Se 0.85234(2) 0.555145(17) 0.355245(17) 0.03486(9) Uani 1 1 d .
Se2 Se 0.78382(2) 0.510893(17) 0.195472(16) 0.03303(8) Uani 1 1 d .
Se3 Se 0.62777(2) 0.555954(16) 0.326595(16) 0.02987(8) Uani 1 1 d .
Se4 Se 0.71388(2) 0.732518(17) 0.339273(17) 0.03444(9) Uani 1 1 d .
Se5 Se 0.63816(2) 0.680048(17) 0.182369(16) 0.03369(8) Uani 1 1 d .
Se6 Se 0.50341(2) 0.690503(17) 0.319177(16) 0.03258(8) Uani 1 1 d .
Se7 Se 0.88797(2) 0.687905(19) 0.191284(18) 0.04023(9) Uani 1 1 d .
P1 P 1.00218(6) 0.43158(5) 0.25381(5) 0.0389(2) Uani 1 1 d .
P2 P 0.60161(6) 0.68829(5) 0.50313(4) 0.0356(2) Uani 1 1 d .
P3 P 0.43702(6) 0.55640(5) 0.18925(4) 0.0361(2) Uani 1 1 d .
C1 C 0.9421(2) 0.58977(17) 0.40139(16) 0.0335(8) Uani 1 1 d .
C2 C 0.9922(2) 0.63277(19) 0.37559(18) 0.0416(9) Uani 1 1 d .
H2 H 0.9838 0.6462 0.3349 0.050 Uiso 1 1 calc R
C3 C 1.0556(2) 0.6560(2) 0.4110(2) 0.0522(11) Uani 1 1 d .
H3 H 1.0887 0.6857 0.3941 0.063 Uiso 1 1 calc R
C4 C 1.0695(3) 0.6351(2) 0.4709(2) 0.0537(12) Uani 1 1 d .
H4 H 1.1125 0.6499 0.4939 0.064 Uiso 1 1 calc R
C5 C 1.0192(3) 0.5924(2) 0.4963(2) 0.0578(13) Uani 1 1 d .
H5 H 1.0282 0.5788 0.5368 0.069 Uiso 1 1 calc R
C6 C 0.9546(2) 0.5692(2) 0.46204(18) 0.0466(10) Uani 1 1 d .
H6 H 0.9207 0.5404 0.4796 0.056 Uiso 1 1 calc R
C7 C 0.8230(2) 0.51509(17) 0.11062(17) 0.0345(8) Uani 1 1 d .
C8 C 0.8956(2) 0.54162(18) 0.09546(19) 0.0414(9) Uani 1 1 d .
H8 H 0.9265 0.5603 0.1262 0.050 Uiso 1 1 calc R
C9 C 0.9217(3) 0.5401(2) 0.0340(2) 0.0558(12) Uani 1 1 d .
H9 H 0.9698 0.5585 0.0238 0.067 Uiso 1 1 calc R
C10 C 0.8769(3) 0.5115(2) -0.0124(2) 0.0628(13) Uani 1 1 d .
H10 H 0.8951 0.5101 -0.0532 0.075 Uiso 1 1 calc R
C11 C 0.8056(3) 0.4853(3) 0.0027(2) 0.0625(13) Uani 1 1 d .
H11 H 0.7755 0.4661 -0.0282 0.075 Uiso 1 1 calc R
C12 C 0.7776(3) 0.4871(2) 0.06354(19) 0.0498(11) Uani 1 1 d .
H12 H 0.7287 0.4696 0.0730 0.060 Uiso 1 1 calc R
C13 C 0.6657(2) 0.47255(17) 0.34126(16) 0.0328(8) Uani 1 1 d .
C14 C 0.6644(2) 0.42780(18) 0.29509(18) 0.0383(9) Uani 1 1 d .
H14 H 0.6474 0.4377 0.2550 0.046 Uiso 1 1 calc R
C15 C 0.6887(3) 0.3681(2) 0.3087(2) 0.0498(11) Uani 1 1 d .
H15 H 0.6880 0.3386 0.2774 0.060 Uiso 1 1 calc R
C16 C 0.7137(3) 0.3524(2) 0.3683(2) 0.0546(12) Uani 1 1 d .
H16 H 0.7298 0.3126 0.3772 0.066 Uiso 1 1 calc R
C17 C 0.7145(3) 0.3961(2) 0.4140(2) 0.0539(12) Uani 1 1 d .
H17 H 0.7312 0.3856 0.4540 0.065 Uiso 1 1 calc R
C18 C 0.6910(2) 0.45589(19) 0.40189(18) 0.0431(10) Uani 1 1 d .
H18 H 0.6918 0.4849 0.4336 0.052 Uiso 1 1 calc R
C19 C 0.7987(2) 0.77217(18) 0.38568(19) 0.0408(9) Uani 1 1 d .
C20 C 0.8498(2) 0.7407(2) 0.42551(19) 0.0469(10) Uani 1 1 d .
H20 H 0.8429 0.6990 0.4322 0.056 Uiso 1 1 calc R
C21 C 0.9115(3) 0.7718(3) 0.4553(2) 0.0685(15) Uani 1 1 d .
H21 H 0.9455 0.7509 0.4823 0.082 Uiso 1 1 calc R
C22 C 0.9223(3) 0.8342(3) 0.4448(3) 0.085(2) Uani 1 1 d .
H22 H 0.9638 0.8549 0.4646 0.102 Uiso 1 1 calc R
C23 C 0.8715(3) 0.8652(3) 0.4051(3) 0.0826(19) Uani 1 1 d .
H23 H 0.8794 0.9067 0.3979 0.099 Uiso 1 1 calc R
C24 C 0.8085(3) 0.8351(2) 0.3757(3) 0.0604(13) Uani 1 1 d .
H24 H 0.7735 0.8565 0.3498 0.072 Uiso 1 1 calc R
C25 C 0.6642(2) 0.67556(17) 0.09376(16) 0.0345(8) Uani 1 1 d .
C26 C 0.7369(3) 0.6534(2) 0.07383(19) 0.0476(11) Uani 1 1 d .
H26 H 0.7735 0.6384 0.1028 0.057 Uiso 1 1 calc R
C27 C 0.7556(3) 0.6535(2) 0.0104(2) 0.0557(12) Uani 1 1 d .
H27 H 0.8043 0.6382 -0.0026 0.067 Uiso 1 1 calc R
C28 C 0.7020(3) 0.6761(2) -0.03295(18) 0.0509(11) Uani 1 1 d .
H28 H 0.7143 0.6762 -0.0751 0.061 Uiso 1 1 calc R
C29 C 0.6294(3) 0.6986(2) -0.01279(19) 0.0536(12) Uani 1 1 d .
H29 H 0.5930 0.7138 -0.0418 0.064 Uiso 1 1 calc R
C30 C 0.6102(2) 0.6989(2) 0.05028(18) 0.0458(10) Uani 1 1 d .
H30 H 0.5615 0.7145 0.0632 0.055 Uiso 1 1 calc R
C31 C 0.4111(2) 0.65542(19) 0.35895(17) 0.0371(9) Uani 1 1 d .
C32 C 0.3418(3) 0.6884(3) 0.3626(3) 0.0877(19) Uani 1 1 d .
H32 H 0.3408 0.7284 0.3477 0.105 Uiso 1 1 calc R
C33 C 0.2741(3) 0.6643(3) 0.3876(4) 0.111(3) Uani 1 1 d .
H33 H 0.2286 0.6883 0.3896 0.133 Uiso 1 1 calc R
C34 C 0.2719(3) 0.6063(3) 0.4094(2) 0.0666(14) Uani 1 1 d .
H34 H 0.2253 0.5896 0.4252 0.080 Uiso 1 1 calc R
C35 C 0.3405(4) 0.5732(3) 0.4073(3) 0.0870(18) Uani 1 1 d .
H35 H 0.3409 0.5334 0.4227 0.104 Uiso 1 1 calc R
C36 C 0.4106(3) 0.5977(2) 0.3825(3) 0.0734(15) Uani 1 1 d .
H36 H 0.4568 0.5743 0.3822 0.088 Uiso 1 1 calc R
C37 C 0.9768(2) 0.72511(18) 0.23566(17) 0.0386(9) Uani 1 1 d .
C38 C 1.0534(2) 0.7045(2) 0.2210(2) 0.0519(11) Uani 1 1 d .
H38 H 1.0600 0.6728 0.1927 0.062 Uiso 1 1 calc R
C39 C 1.1198(3) 0.7319(3) 0.2492(2) 0.0643(14) Uani 1 1 d .
H39 H 1.1706 0.7180 0.2396 0.077 Uiso 1 1 calc R
C40 C 1.1109(3) 0.7789(3) 0.2906(2) 0.0621(13) Uani 1 1 d .
H40 H 1.1556 0.7969 0.3088 0.074 Uiso 1 1 calc R
C41 C 1.0362(3) 0.7998(2) 0.3055(2) 0.0608(13) Uani 1 1 d .
H41 H 1.0304 0.8317 0.3337 0.073 Uiso 1 1 calc R
C42 C 0.9683(3) 0.77263(19) 0.2780(2) 0.0484(10) Uani 1 1 d .
H42 H 0.9178 0.7866 0.2882 0.058 Uiso 1 1 calc R
C43 C 0.9877(3) 0.3532(3) 0.2884(3) 0.0785(16) Uani 1 1 d .
H43 H 0.9666 0.3286 0.2537 0.094 Uiso 1 1 calc R
C44 C 1.0634(4) 0.3194(3) 0.3086(3) 0.089(2) Uani 1 1 d .
H44A H 1.0852 0.3384 0.3453 0.134 Uiso 1 1 calc R
H44B H 1.1016 0.3210 0.2757 0.134 Uiso 1 1 calc R
H44C H 1.0508 0.2774 0.3176 0.134 Uiso 1 1 calc R
C45 C 0.9231(4) 0.3526(3) 0.3353(3) 0.0785(16) Uani 1 1 d .
H45A H 0.9145 0.3115 0.3494 0.118 Uiso 1 1 calc R
H45B H 0.8750 0.3681 0.3167 0.118 Uiso 1 1 calc R
H45C H 0.9380 0.3779 0.3701 0.118 Uiso 1 1 calc R
C46 C 1.0206(3) 0.4146(2) 0.1701(2) 0.0589(12) Uani 1 1 d .
H46 H 1.0270 0.4544 0.1498 0.071 Uiso 1 1 calc R
C47 C 1.0972(3) 0.3784(3) 0.1558(2) 0.0764(16) Uani 1 1 d .
H47A H 1.0945 0.3388 0.1750 0.115 Uiso 1 1 calc R
H47B H 1.1424 0.4003 0.1720 0.115 Uiso 1 1 calc R
H47C H 1.1023 0.3737 0.1115 0.115 Uiso 1 1 calc R
C48 C 0.9492(4) 0.3850(2) 0.1385(2) 0.0759(17) Uani 1 1 d .
H48A H 0.9543 0.3884 0.0941 0.114 Uiso 1 1 calc R
H48B H 0.9015 0.4054 0.1514 0.114 Uiso 1 1 calc R
H48C H 0.9467 0.3426 0.1500 0.114 Uiso 1 1 calc R
C49 C 1.0956(3) 0.4661(3) 0.2825(3) 0.0702(16) Uani 1 1 d .
H49 H 1.1397 0.4387 0.2720 0.084 Uiso 1 1 calc R
C50 C 1.1080(4) 0.5266(3) 0.2495(4) 0.115(3) Uani 1 1 d .
H50A H 1.0639 0.5532 0.2578 0.173 Uiso 1 1 calc R
H50B H 1.1118 0.5197 0.2055 0.173 Uiso 1 1 calc R
H50C H 1.1563 0.5452 0.2645 0.173 Uiso 1 1 calc R
C51 C 1.0936(4) 0.4740(3) 0.3548(3) 0.102(2) Uani 1 1 d .
H51A H 1.1421 0.4928 0.3689 0.152 Uiso 1 1 calc R
H51B H 1.0881 0.4346 0.3742 0.152 Uiso 1 1 calc R
H51C H 1.0493 0.4993 0.3659 0.152 Uiso 1 1 calc R
C52 C 0.5716(3) 0.7660(2) 0.5294(2) 0.0493(11) Uani 1 1 d .
H52 H 0.5682 0.7654 0.5750 0.059 Uiso 1 1 calc R
C53 C 0.6333(3) 0.8145(2) 0.5112(2) 0.0672(14) Uani 1 1 d .
H53A H 0.6423 0.8126 0.4671 0.101 Uiso 1 1 calc R
H53B H 0.6824 0.8067 0.5331 0.101 Uiso 1 1 calc R
H53C H 0.6140 0.8544 0.5220 0.101 Uiso 1 1 calc R
C54 C 0.4883(3) 0.7811(2) 0.5031(2) 0.0637(13) Uani 1 1 d .
H54A H 0.4726 0.8211 0.5168 0.096 Uiso 1 1 calc R
H54B H 0.4508 0.7513 0.5176 0.096 Uiso 1 1 calc R
H54C H 0.4897 0.7803 0.4583 0.096 Uiso 1 1 calc R
C55 C 0.5270(3) 0.6380(2) 0.5405(2) 0.0580(12) Uani 1 1 d .
H55 H 0.4787 0.6465 0.5162 0.070 Uiso 1 1 calc R
C56 C 0.5017(3) 0.6545(2) 0.60753(19) 0.0558(12) Uani 1 1 d .
H56A H 0.4645 0.6245 0.6223 0.084 Uiso 1 1 calc R
H56B H 0.4771 0.6941 0.6076 0.084 Uiso 1 1 calc R
H56C H 0.5477 0.6549 0.6344 0.084 Uiso 1 1 calc R
C57 C 0.5402(5) 0.5722(3) 0.5290(3) 0.108(2) Uani 1 1 d .
H57A H 0.5814 0.5574 0.5563 0.162 Uiso 1 1 calc R
H57B H 0.5557 0.5663 0.4865 0.162 Uiso 1 1 calc R
H57C H 0.4919 0.5501 0.5367 0.162 Uiso 1 1 calc R
C58 C 0.7023(2) 0.6766(2) 0.53933(18) 0.0499(11) Uani 1 1 d .
H58 H 0.7359 0.7087 0.5215 0.060 Uiso 1 1 calc R
C59 C 0.7078(3) 0.6859(3) 0.6108(2) 0.0771(17) Uani 1 1 d .
H59A H 0.6829 0.6521 0.6314 0.116 Uiso 1 1 calc R
H59B H 0.6814 0.7232 0.6219 0.116 Uiso 1 1 calc R
H59C H 0.7627 0.6882 0.6233 0.116 Uiso 1 1 calc R
C60 C 0.7401(3) 0.6163(2) 0.5192(2) 0.0633(13) Uani 1 1 d .
H60A H 0.7953 0.6160 0.5311 0.095 Uiso 1 1 calc R
H60B H 0.7355 0.6121 0.4747 0.095 Uiso 1 1 calc R
H60C H 0.7133 0.5828 0.5390 0.095 Uiso 1 1 calc R
C61 C 0.3577(3) 0.6037(2) 0.1520(2) 0.0534(12) Uani 1 1 d .
H61 H 0.3223 0.5766 0.1281 0.064 Uiso 1 1 calc R
C62 C 0.3964(4) 0.6498(3) 0.1065(3) 0.0912(19) Uani 1 1 d .
H62A H 0.3557 0.6742 0.0870 0.137 Uiso 1 1 calc R
H62B H 0.4252 0.6279 0.0751 0.137 Uiso 1 1 calc R
H62C H 0.4323 0.6760 0.1292 0.137 Uiso 1 1 calc R
C63 C 0.3094(3) 0.6373(3) 0.1992(3) 0.0757(16) Uani 1 1 d .
H63A H 0.3429 0.6654 0.2216 0.114 Uiso 1 1 calc R
H63B H 0.2866 0.6085 0.2279 0.114 Uiso 1 1 calc R
H63C H 0.2676 0.6595 0.1785 0.114 Uiso 1 1 calc R
C64 C 0.3812(3) 0.5037(2) 0.2415(2) 0.0577(12) Uani 1 1 d .
H64 H 0.3553 0.5299 0.2724 0.069 Uiso 1 1 calc R
C65 C 0.4363(3) 0.4618(3) 0.2784(3) 0.0788(17) Uani 1 1 d .
H65A H 0.4061 0.4395 0.3087 0.118 Uiso 1 1 calc R
H65B H 0.4762 0.4858 0.2993 0.118 Uiso 1 1 calc R
H65C H 0.4614 0.4334 0.2506 0.118 Uiso 1 1 calc R
C66 C 0.3145(3) 0.4655(3) 0.2117(3) 0.0847(18) Uani 1 1 d .
H66A H 0.3372 0.4351 0.1849 0.127 Uiso 1 1 calc R
H66B H 0.2800 0.4917 0.1878 0.127 Uiso 1 1 calc R
H66C H 0.2845 0.4457 0.2438 0.127 Uiso 1 1 calc R
C67 C 0.4756(3) 0.5048(2) 0.1266(2) 0.0551(12) Uani 1 1 d .
H67 H 0.4895 0.4663 0.1476 0.066 Uiso 1 1 calc R
C68 C 0.4170(3) 0.4870(3) 0.0745(2) 0.0790(17) Uani 1 1 d .
H68A H 0.4056 0.5222 0.0491 0.119 Uiso 1 1 calc R
H68B H 0.3685 0.4722 0.0925 0.119 Uiso 1 1 calc R
H68C H 0.4400 0.4555 0.0492 0.119 Uiso 1 1 calc R
C69 C 0.5533(3) 0.5291(2) 0.1004(2) 0.0557(12) Uani 1 1 d .
H69A H 0.5722 0.5017 0.0688 0.084 Uiso 1 1 calc R
H69B H 0.5922 0.5322 0.1333 0.084 Uiso 1 1 calc R
H69C H 0.5444 0.5689 0.0825 0.084 Uiso 1 1 calc R

loop_
_atom_site_aniso_label
_atom_site_aniso_U_11
_atom_site_aniso_U_22
_atom_site_aniso_U_33
_atom_site_aniso_U_23
_atom_site_aniso_U_13
_atom_site_aniso_U_12
Cu1 0.0326(2) 0.0351(3) 0.0467(3) 0.0016(2) 0.0039(2) 0.0050(2)
Cu2 0.0312(2) 0.0336(2) 0.0364(2) -0.0040(2) 0.00051(18) -0.0007(2)
Cu3 0.0300(2) 0.0350(2) 0.0321(2) 0.00253(19) 0.00116(18) 0.00162(19)
Cu4 0.0342(2) 0.0548(3) 0.0332(2) -0.0007(2) -0.00078(19) -0.0039(2)
Cu5 0.0348(2) 0.0333(2) 0.0383(2) 0.0011(2) 0.00275(19) -0.0014(2)
Cu6 0.0313(2) 0.0686(4) 0.0523(3) -0.0274(3) 0.0048(2) -0.0056(2)
Cu7 0.0329(2) 0.0334(3) 0.0429(2) 0.0025(2) 0.00367(19) 0.0007(2)
Se1 0.02959(18) 0.0357(2) 0.03928(19) -0.00162(17) -0.00011(15) 0.00143(16)
Se2 0.02918(17) 0.0354(2) 0.03458(18) 0.00095(16) 0.00542(14) 0.00180(16)
Se3 0.02616(16) 0.03250(19) 0.03097(17) -0.00013(15) 0.00174(13) -0.00101(15)
Se4 0.03090(18) 0.0337(2) 0.03879(19) -0.00548(16) 0.00332(15) -0.00272(16)
Se5 0.03120(18) 0.0361(2) 0.03381(18) 0.00376(16) 0.00183(14) 0.00316(16)
Se6 0.02785(17) 0.0364(2) 0.03354(17) -0.00277(16) 0.00152(14) 0.00242(15)
Se7 0.0398(2) 0.0381(2) 0.0430(2) 0.00164(18) 0.01016(16) -0.00485(18)
P1 0.0327(5) 0.0384(6) 0.0455(6) 0.0008(5) 0.0027(4) 0.0055(4)
P2 0.0345(5) 0.0387(6) 0.0337(5) -0.0008(4) 0.0025(4) -0.0030(4)
P3 0.0306(5) 0.0438(6) 0.0339(5) -0.0048(4) -0.0005(4) -0.0003(4)
C1 0.0291(18) 0.034(2) 0.0373(19) -0.0009(16) 0.0011(15) 0.0029(16)
C2 0.038(2) 0.047(2) 0.040(2) 0.0064(18) 0.0027(17) -0.0010(19)
C3 0.036(2) 0.058(3) 0.063(3) 0.005(2) 0.000(2) -0.009(2)
C4 0.040(2) 0.060(3) 0.061(3) -0.010(2) -0.011(2) 0.000(2)
C5 0.060(3) 0.072(3) 0.041(2) 0.003(2) -0.011(2) 0.002(3)
C6 0.046(2) 0.056(3) 0.038(2) 0.010(2) 0.0027(18) -0.005(2)
C7 0.0303(18) 0.034(2) 0.0397(19) -0.0009(17) 0.0068(15) 0.0080(16)
C8 0.037(2) 0.038(2) 0.049(2) 0.0002(19) 0.0134(17) -0.0005(18)
C9 0.052(3) 0.045(3) 0.071(3) 0.009(2) 0.032(2) 0.007(2)
C10 0.074(3) 0.071(3) 0.044(2) 0.003(2) 0.019(2) 0.017(3)
C11 0.063(3) 0.082(4) 0.043(2) -0.009(2) 0.000(2) 0.011(3)
C12 0.044(2) 0.059(3) 0.047(2) -0.001(2) 0.0024(19) 0.000(2)
C13 0.0262(17) 0.034(2) 0.0386(19) 0.0029(16) 0.0047(15) -0.0057(15)
C14 0.041(2) 0.035(2) 0.039(2) -0.0026(17) 0.0059(17) -0.0037(17)
C15 0.053(2) 0.036(2) 0.061(3) -0.008(2) 0.017(2) -0.004(2)
C16 0.051(3) 0.035(2) 0.078(3) 0.012(2) 0.008(2) 0.003(2)
C17 0.057(3) 0.045(3) 0.059(3) 0.014(2) -0.010(2) 0.002(2)
C18 0.048(2) 0.042(2) 0.039(2) 0.0006(18) -0.0037(18) 0.0000(19)
C19 0.0316(19) 0.038(2) 0.053(2) -0.0155(19) 0.0147(17) -0.0013(17)
C20 0.034(2) 0.054(3) 0.053(2) -0.015(2) 0.0033(18) -0.0022(19)
C21 0.039(2) 0.096(4) 0.070(3) -0.030(3) -0.007(2) -0.004(3)
C22 0.038(3) 0.100(5) 0.116(5) -0.066(4) 0.005(3) -0.019(3)
C23 0.050(3) 0.054(3) 0.145(6) -0.040(4) 0.009(3) -0.014(3)
C24 0.041(2) 0.043(3) 0.098(4) -0.017(3) 0.007(2) -0.004(2)
C25 0.0331(19) 0.036(2) 0.0348(18) 0.0065(17) 0.0034(15) 0.0010(16)
C26 0.048(2) 0.056(3) 0.039(2) 0.002(2) -0.0019(19) 0.016(2)
C27 0.047(2) 0.074(3) 0.046(2) 0.004(2) 0.006(2) 0.017(2)
C28 0.056(3) 0.063(3) 0.033(2) 0.006(2) 0.0060(19) 0.007(2)
C29 0.051(3) 0.068(3) 0.042(2) 0.013(2) -0.007(2) 0.008(2)
C30 0.036(2) 0.057(3) 0.044(2) 0.012(2) -0.0002(17) 0.009(2)
C31 0.0277(18) 0.048(2) 0.0356(19) -0.0049(18) 0.0029(15) -0.0034(17)
C32 0.045(3) 0.071(4) 0.148(6) 0.033(4) 0.033(3) 0.014(3)
C33 0.040(3) 0.100(5) 0.193(8) 0.036(5) 0.033(4) 0.013(3)
C34 0.039(2) 0.084(4) 0.077(3) -0.016(3) 0.021(2) -0.018(3)
C35 0.091(4) 0.059(4) 0.111(5) 0.018(3) 0.047(4) -0.001(3)
C36 0.054(3) 0.061(3) 0.105(4) 0.026(3) 0.042(3) 0.013(3)
C37 0.036(2) 0.039(2) 0.041(2) 0.0101(18) 0.0114(16) -0.0010(17)
C38 0.043(2) 0.057(3) 0.056(3) 0.010(2) 0.016(2) 0.005(2)
C39 0.040(2) 0.084(4) 0.069(3) 0.019(3) 0.008(2) -0.002(3)
C40 0.045(3) 0.074(3) 0.067(3) 0.012(3) -0.008(2) -0.019(3)
C41 0.067(3) 0.052(3) 0.064(3) 0.002(2) -0.004(2) -0.011(2)
C42 0.042(2) 0.043(2) 0.060(3) -0.001(2) 0.006(2) 0.001(2)
C43 0.078(4) 0.072(4) 0.086(4) 0.024(3) 0.009(3) 0.024(3)
C44 0.098(4) 0.069(4) 0.101(4) 0.017(3) -0.026(4) 0.031(3)
C45 0.091(4) 0.060(3) 0.085(4) 0.013(3) 0.019(3) -0.021(3)
C46 0.071(3) 0.048(3) 0.057(3) -0.004(2) 0.007(2) 0.009(2)
C47 0.076(3) 0.084(4) 0.070(3) -0.022(3) 0.024(3) 0.019(3)
C48 0.101(4) 0.061(3) 0.065(3) -0.019(3) -0.024(3) 0.023(3)
C49 0.033(2) 0.071(4) 0.106(4) -0.035(3) -0.002(3) 0.006(2)
C50 0.067(4) 0.081(5) 0.199(8) -0.031(5) 0.042(5) -0.029(3)
C51 0.094(5) 0.108(5) 0.102(5) -0.055(4) -0.042(4) 0.036(4)
C52 0.059(3) 0.046(3) 0.043(2) -0.003(2) 0.004(2) 0.001(2)
C53 0.079(3) 0.043(3) 0.080(3) 0.002(3) 0.000(3) -0.008(3)
C54 0.062(3) 0.057(3) 0.072(3) 0.005(3) 0.006(3) 0.020(3)
C55 0.061(3) 0.053(3) 0.060(3) -0.012(2) 0.025(2) -0.017(2)
C56 0.055(3) 0.067(3) 0.046(2) 0.007(2) 0.016(2) -0.010(2)
C57 0.138(6) 0.058(4) 0.128(6) -0.006(4) 0.048(5) -0.029(4)
C58 0.042(2) 0.066(3) 0.041(2) 0.004(2) -0.0032(18) 0.000(2)
C59 0.054(3) 0.129(5) 0.049(3) -0.010(3) -0.012(2) 0.010(3)
C60 0.051(3) 0.076(4) 0.063(3) 0.008(3) 0.001(2) 0.017(3)
C61 0.041(2) 0.052(3) 0.066(3) -0.002(2) -0.009(2) 0.002(2)
C62 0.089(4) 0.088(4) 0.097(4) 0.036(4) 0.010(4) 0.020(4)
C63 0.060(3) 0.080(4) 0.087(4) -0.008(3) 0.006(3) 0.016(3)
C64 0.041(2) 0.068(3) 0.063(3) 0.014(2) -0.009(2) -0.010(2)
C65 0.066(3) 0.089(4) 0.081(4) 0.034(3) -0.016(3) -0.022(3)
C66 0.059(3) 0.092(4) 0.104(4) 0.025(4) -0.006(3) -0.020(3)
C67 0.052(3) 0.059(3) 0.055(3) -0.016(2) 0.002(2) 0.004(2)
C68 0.075(4) 0.095(4) 0.067(3) -0.045(3) -0.005(3) -0.001(3)
C69 0.057(3) 0.056(3) 0.054(3) -0.011(2) 0.014(2) 0.007(2)

loop_
_atom_type_symbol
_atom_type_description
_atom_type_scat_dispersion_real
_atom_type_scat_dispersion_imag
_atom_type_scat_source
C C 0.0033 0.0016 'International Tables Vol C Tables 4.2.6.8 and 6.1.1.4'
H H 0.0000 0.0000 'International Tables Vol C Tables 4.2.6.8 and 6.1.1.4'
P P 0.1023 0.0942 'International Tables Vol C Tables 4.2.6.8 and 6.1.1.4'
Cu Cu 0.3201 1.2651 'International Tables Vol C Tables 4.2.6.8 and 6.1.1.4'
Se Se -0.0929 2.2259 'International Tables Vol C Tables 4.2.6.8 and 6.1.1.4'

loop_
_exptl_crystal_face_index_h
_exptl_crystal_face_index_k
_exptl_crystal_face_index_l
_exptl_crystal_face_perp_dist
-1 0 -1 0.0700
1 0 1 0.1370
0 -1 0 0.2170
0 1 0 0.2420
1 0 -1 0.0980
-1 0 1 0.0690

loop_
_geom_angle_atom_site_label_1
_geom_angle_atom_site_label_2
_geom_angle_atom_site_label_3
_geom_angle
P1 Cu1 Se2 129.18(3)
P1 Cu1 Se1 132.34(3)
Se2 Cu1 Se1 98.47(2)
Se4 Cu2 Se3 117.98(2)
Se4 Cu2 Se1 138.56(2)
Se3 Cu2 Se1 103.41(2)
Se5 Cu3 Se2 133.52(2)
Se5 Cu3 Se3 116.88(2)
Se2 Cu3 Se3 109.58(2)
P2 Cu4 Se6 133.34(3)
P2 Cu4 Se4 121.74(3)
Se6 Cu4 Se4 98.06(2)
Se7 Cu5 Se4 136.47(2)
Se7 Cu5 Se5 121.50(2)
Se4 Cu5 Se5 101.98(2)
P3 Cu6 Se6 126.91(3)
P3 Cu6 Se5 124.49(3)
Se6 Cu6 Se5 94.57(2)
P3 Cu6 Se3 117.25(4)
Se6 Cu6 Se3 86.569(18)
Se5 Cu6 Se3 97.928(18)
Cu3 Cu6 Se3 52.063(15)
Se7 Cu7 Se1 145.08(2)
Se7 Cu7 Se2 118.61(2)
Se1 Cu7 Se2 96.07(2)
C1 Se1 Cu2 114.38(11)
C1 Se1 Cu7 108.16(11)
Cu2 Se1 Cu7 68.176(18)
C1 Se1 Cu1 111.90(11)
Cu2 Se1 Cu1 120.29(2)
Cu7 Se1 Cu1 63.007(18)
C7 Se2 Cu3 117.95(10)
C7 Se2 Cu1 109.13(10)
Cu3 Se2 Cu1 116.98(2)
C7 Se2 Cu7 104.80(11)
Cu3 Se2 Cu7 67.653(17)
Cu1 Se2 Cu7 61.472(17)
C13 Se3 Cu2 107.66(10)
C13 Se3 Cu3 105.38(11)
Cu2 Se3 Cu3 68.602(18)
C13 Se3 Cu6 136.23(10)
Cu2 Se3 Cu6 105.63(2)
Cu3 Se3 Cu6 62.342(16)
C19 Se4 Cu2 107.15(12)
C19 Se4 Cu5 109.53(12)
Cu2 Se4 Cu5 72.409(19)
C19 Se4 Cu4 118.01(12)
Cu2 Se4 Cu4 72.81(2)
Cu5 Se4 Cu4 127.18(2)
C25 Se5 Cu3 106.01(11)
C25 Se5 Cu5 106.98(10)
Cu3 Se5 Cu5 71.514(17)
C25 Se5 Cu6 125.57(11)
Cu3 Se5 Cu6 65.732(19)
Cu5 Se5 Cu6 118.56(2)
C31 Se6 Cu4 103.55(10)
C31 Se6 Cu6 100.66(11)
Cu4 Se6 Cu6 110.31(2)
C37 Se7 Cu7 106.30(11)
C37 Se7 Cu5 114.91(12)
Cu7 Se7 Cu5 67.542(19)
C49 P1 C46 104.8(2)
C49 P1 C43 110.7(3)
C46 P1 C43 102.8(3)
C49 P1 Cu1 113.39(17)
C46 P1 Cu1 112.29(15)
C43 P1 Cu1 112.17(18)
C55 P2 C52 102.9(2)
C55 P2 C58 110.6(2)
C52 P2 C58 104.2(2)
C55 P2 Cu4 115.87(15)
C52 P2 Cu4 109.75(14)
C58 P2 Cu4 112.48(14)
C61 P3 C64 103.8(2)
C61 P3 C67 106.1(2)
C64 P3 C67 103.8(2)
C61 P3 Cu6 111.83(15)
C64 P3 Cu6 114.10(14)
C67 P3 Cu6 116.08(14)
C2 C1 C6 120.5(3)
C2 C1 Se1 122.2(3)
C6 C1 Se1 117.4(3)
C1 C2 C3 119.6(4)
C4 C3 C2 120.4(4)
C5 C4 C3 119.5(4)
C4 C5 C6 121.0(4)
C1 C6 C5 118.9(4)
C8 C7 C12 119.1(4)
C8 C7 Se2 122.9(3)
C12 C7 Se2 117.9(3)
C7 C8 C9 119.7(4)
C10 C9 C8 120.9(4)
C11 C10 C9 119.3(4)
C10 C11 C12 120.9(4)
C11 C12 C7 120.1(4)
C14 C13 C18 118.5(3)
C14 C13 Se3 122.5(3)
C18 C13 Se3 118.9(3)
C13 C14 C15 120.3(4)
C16 C15 C14 120.6(4)
C17 C16 C15 119.3(4)
C16 C17 C18 121.5(4)
C17 C18 C13 119.8(4)
C20 C19 C24 120.5(4)
C20 C19 Se4 122.9(3)
C24 C19 Se4 116.6(3)
C19 C20 C21 119.7(5)
C20 C21 C22 120.1(5)
C23 C22 C21 119.9(4)
C22 C23 C24 120.9(5)
C23 C24 C19 118.9(5)
C26 C25 C30 119.6(3)
C26 C25 Se5 121.5(3)
C30 C25 Se5 118.8(3)
C25 C26 C27 120.4(4)
C28 C27 C26 120.3(4)
C27 C28 C29 119.1(4)
C28 C29 C30 121.0(4)
C25 C30 C29 119.5(4)
C36 C31 C32 117.3(4)
C36 C31 Se6 122.6(3)
C32 C31 Se6 120.1(4)
C33 C32 C31 121.9(5)
C34 C33 C32 121.5(6)
C33 C34 C35 117.4(5)
C34 C35 C36 121.6(5)
C31 C36 C35 120.2(5)
C42 C37 C38 119.1(4)
C42 C37 Se7 123.4(3)
C38 C37 Se7 117.4(3)
C39 C38 C37 119.8(5)
C40 C39 C38 120.7(5)
C39 C40 C41 120.3(4)
C40 C41 C42 120.1(5)
C37 C42 C41 120.0(4)
C45 C43 C44 114.5(5)
C45 C43 P1 111.8(4)
C44 C43 P1 116.2(4)
C48 C46 C47 110.6(4)
C48 C46 P1 112.2(4)
C47 C46 P1 116.0(3)
C50 C49 C51 111.8(5)
C50 C49 P1 108.8(4)
C51 C49 P1 110.5(4)
C53 C52 C54 111.8(4)
C53 C52 P2 111.5(3)
C54 C52 P2 109.4(3)
C57 C55 C56 115.2(5)
C57 C55 P2 113.7(4)
C56 C55 P2 117.2(3)
C60 C58 C59 111.8(4)
C60 C58 P2 112.1(3)
C59 C58 P2 116.1(3)
C63 C61 C62 109.9(5)
C63 C61 P3 111.9(3)
C62 C61 P3 109.1(3)
C65 C64 C66 109.2(4)
C65 C64 P3 112.2(3)
C66 C64 P3 117.1(3)
C69 C67 C68 111.6(4)
C69 C67 P3 111.0(3)
C68 C67 P3 116.7(3)

loop_
_geom_bond_atom_site_label_1
_geom_bond_atom_site_label_2
_geom_bond_distance
Cu1 P1 2.2285(11)
Cu1 Se2 2.4620(5)
Cu1 Se1 2.4673(6)
Cu2 Se4 2.3976(6)
Cu2 Se3 2.4189(5)
Cu2 Se1 2.4474(6)
Cu3 Se5 2.3934(6)
Cu3 Se2 2.4392(6)
Cu3 Se3 2.4396(6)
Cu4 P2 2.2440(10)
Cu4 Se6 2.3994(5)
Cu4 Se4 2.4694(6)
Cu5 Se7 2.3789(6)
Cu5 Se4 2.4066(6)
Cu5 Se5 2.4408(5)
Cu6 P3 2.2493(10)
Cu6 Se6 2.4319(6)
Cu6 Se5 2.6408(7)
Cu6 Se3 2.8169(6)
Cu7 Se7 2.3704(6)
Cu7 Se1 2.4536(6)
Cu7 Se2 2.5663(6)
Se1 C1 1.949(3)
Se2 C7 1.943(4)
Se3 C13 1.955(4)
Se4 C19 1.936(4)
Se5 C25 1.957(4)
Se6 C31 1.935(4)
Se7 C37 1.943(4)
P1 C49 1.842(4)
P1 C46 1.863(5)
P1 C43 1.883(6)
P2 C55 1.855(5)
P2 C52 1.860(4)
P2 C58 1.873(4)
P3 C61 1.861(4)
P3 C64 1.866(5)
P3 C67 1.875(5)
C1 C2 1.381(5)
C1 C6 1.391(5)
C2 C3 1.400(5)
C3 C4 1.382(6)
C4 C5 1.374(7)
C5 C6 1.401(6)
C7 C8 1.392(5)
C7 C12 1.401(5)
C8 C9 1.395(6)
C9 C10 1.391(7)
C10 C11 1.369(7)
C11 C12 1.392(6)
C13 C14 1.392(5)
C13 C18 1.412(5)
C14 C15 1.396(6)
C15 C16 1.387(6)
C16 C17 1.367(6)
C17 C18 1.388(6)
C19 C20 1.389(6)
C19 C24 1.401(6)
C20 C21 1.390(6)
C21 C22 1.394(8)
C22 C23 1.378(8)
C23 C24 1.393(6)
C25 C26 1.385(6)
C25 C30 1.393(5)
C26 C27 1.398(6)
C27 C28 1.382(5)
C28 C29 1.388(6)
C29 C30 1.394(6)
C31 C36 1.359(6)
C31 C32 1.373(6)
C32 C33 1.367(8)
C33 C34 1.352(8)
C34 C35 1.362(8)
C35 C36 1.403(7)
C37 C42 1.387(6)
C37 C38 1.401(6)
C38 C39 1.399(6)
C39 C40 1.367(7)
C40 C41 1.376(7)
C41 C42 1.410(6)
C43 C45 1.488(8)
C43 C44 1.530(7)
C46 C48 1.516(7)
C46 C47 1.544(7)
C49 C50 1.514(9)
C49 C51 1.563(8)
C52 C53 1.536(6)
C52 C54 1.541(6)
C55 C57 1.475(8)
C55 C56 1.545(6)
C58 C60 1.528(6)
C58 C59 1.548(6)
C61 C63 1.496(7)
C61 C62 1.552(7)
C64 C65 1.520(6)
C64 C66 1.533(6)
C67 C69 1.521(7)
C67 C68 1.534(6)
